data_1520483
loop_
_publ_author_name
'U. Bentrup'
'K. Harms'
'W. Massa'
'J. Pebler'

_publ_section_title
;
 Magnetic exchange interaction via HF2--bridges? Structure and magnetism
 of pipzH2[MnF4(HF2)]
;
_journal_name_full 'Solid State Sciences'
_journal_page_first 373
_journal_page_last 377
_journal_paper_doi 10.1016/S1293-2558(00)00138-2
_journal_volume 2
_journal_year 2000
_chemical_formula_sum 'C4 H13 F6 Mn N2'
_chemical_formula_weight 258.10
_space_group_IT_number 2
_symmetry_cell_setting triclinic
_symmetry_Int_Tables_number 2
_symmetry_space_group_name_Hall '-P 1'
_symmetry_space_group_name_H-M 'P -1'
_cell_angle_alpha 90.52(1)
_cell_angle_beta 90.62(1)
_cell_angle_gamma 107.43(1)
_cell_formula_units_Z 1
_cell_length_a 5.636(1)
_cell_length_b 6.151(1)
_cell_length_c 6.498(1)
_cell_volume 214.89(6)
_diffrn_ambient_temperature 293
_diffrn_radiation_probe x-ray
_diffrn_radiation_type MoK\a
_diffrn_radiation_wavelength 0.71073
_exptl_absorpt_coefficient_mu 1.618
_exptl_crystal_density_diffrn 2.026
_refine_ls_goodness_of_fit_ref 1.237
_refine_ls_number_parameters 87
_refine_ls_number_reflns 1275
_refine_ls_R_factor_gt 0.0233
_refine_ls_wR_factor_gt 0.0568
_cod_data_source_file SSS-2000-2-373-377.cif
_cod_data_source_block 1
_cod_original_cell_volume 107.43(1)
_cod_database_code 1520483

loop_
_symmetry_equiv_pos_site_id
_symmetry_equiv_pos_as_xyz
1 x,y,z
2 -x,-y,-z

loop_
_atom_site_label
_atom_site_type_symbol
_atom_site_thermal_displace_type
_atom_site_fract_x
_atom_site_fract_y
_atom_site_fract_z
_atom_site_occupancy
_atom_site_U_iso_or_equiv
_atom_site_calc_flag
_atom_site_refinement_flags
_atom_site_disorder_assembly
_atom_site_disorder_group
Mn Mn Uiso 0.00000 0.00000 0.00000 1.000 0.0160(2) . . . .
F1 F Uiso 0.3287(2) -0.0986(2) 0.0758(2) 1.000 0.0323(2) . . . .
F2 F Uiso 0.0878(2) -0.0148(2) -0.27070(10) 1.000 0.0277(2) . . . .
F3 F Uiso 0.1954(2) 0.3059(2) 0.0555(2) 1.000 0.0278(2) . . . .
N N Uiso 0.4537(2) 0.3804(2) 0.6743(2) 1.000 0.0212(3) . . . .
C1 C Uiso 0.5863(3) 0.3005(3) 0.4942(3) 1.000 0.0232(3) . . . .
C2 C Uiso 0.2775(3) 0.4975(3) 0.6077(3) 1.000 0.0234(3) . . . .
H1 H Uiso 0.50000 0.00000 0.00000 1.000 0.087(14) . . . .
H1N H Uiso 0.558(4) 0.471(4) 0.771(4) 1.000 0.040(6) . . . .
H2N H Uiso 0.362(4) 0.256(4) 0.726(3) 1.000 0.035(6) . . . .
H11 H Uiso 0.703(4) 0.231(3) 0.549(3) 1.000 0.026(5) . . . .
H12 H Uiso 0.468(4) 0.193(4) 0.403(4) 1.000 0.037(6) . . . .
H21 H Uiso 0.194(4) 0.547(4) 0.722(4) 1.000 0.037(6) . . . .
H22 H Uiso 0.146(3) 0.381(3) 0.511(3) 1.000 0.022(5) . . . .

loop_
_geom_angle_atom_site_label_1
_geom_angle_atom_site_label_2
_geom_angle_atom_site_label_3
_geom_angle
_geom_angle_site_symmetry_1
_geom_angle_site_symmetry_2
_geom_angle_site_symmetry_3
_geom_angle_publ_flag
F1 Mn F2 86.13(5) . . . yes
F1 Mn F3 87.04(5) . . . yes
F1 Mn F1 180.00 . . 2_555 yes
F1 Mn F2 93.87(5) . . 2_555 yes
F1 Mn F3 92.96(5) . . 2_555 yes
F2 Mn F3 97.55(5) . . . yes
F1 Mn F2 93.87(5) 2_555 . . yes
F2 Mn F2 180.00 . . 2_555 yes
F2 Mn F3 82.45(5) . . 2_555 yes
F1 Mn F3 92.96(5) 2_555 . . yes
F2 Mn F3 82.45(5) 2_555 . . yes
F3 Mn F3 180.00 . . 2_555 yes
F1 Mn F2 86.13(5) 2_555 . 2_555 yes
F1 Mn F3 87.04(5) 2_555 . 2_555 yes
F2 Mn F3 97.55(5) 2_555 . 2_555 yes
Mn F1 H1 115.00 . . . no
C1 N C2 113.56(13) . . . yes
C1 N H2N 104.1(15) . . . no
C2 N H1N 107.8(15) . . . no
C1 N H1N 114.9(15) . . . no
H1N N H2N 112(2) . . . no
C2 N H2N 104.1(16) . . . no
N C1 C2 105.74(14) . . 2_666 yes
N C2 C1 107.68(14) . . 2_666 yes
N C1 H11 109.0(12) . . . no
N C1 H12 111.6(15) . . . no
H11 C1 H12 109.8(18) . . . no
C2 C1 H11 107.7(12) 2_666 . . no
C2 C1 H12 112.8(15) 2_666 . . no
N C2 H21 113.2(14) . . . no
N C2 H22 106.2(10) . . . no
H21 C2 H22 110.4(17) . . . no
C1 C2 H21 106.1(14) 2_666 . . no
C1 C2 H22 113.5(10) 2_666 . . no

loop_
_geom_bond_atom_site_label_1
_geom_bond_atom_site_label_2
_geom_bond_distance
_geom_bond_site_symmetry_1
_geom_bond_site_symmetry_2
_geom_bond_publ_flag
Mn F1 2.1682(13) . . yes
Mn F2 1.8413(8) . . yes
Mn F3 1.9029(12) . . yes
Mn F1 2.1682(13) . 2_555 yes
Mn F2 1.8413(8) . 2_555 yes
Mn F3 1.9029(12) . 2_555 yes
F1 H1 1.1000 . . no
N C1 1.549(2) . . yes
N C2 1.455(2) . . yes
N H1N 0.92(3) . . no
N H2N 0.86(2) . . no
C1 C2 1.423(3) . 2_666 no
C1 H11 0.95(2) . . no
C1 H12 0.98(2) . . no
C2 H21 0.98(3) . . no
C2 H22 1.059(18) . . no

loop_
_geom_hbond_atom_site_label_D
_geom_hbond_atom_site_label_H
_geom_hbond_atom_site_label_A
_geom_hbond_distance_DH
_geom_hbond_distance_HA
_geom_hbond_distance_DA
_geom_hbond_angle_DHA
_geom_hbond_site_symmetry_A
_geom_hbond_publ_flag
F1 H1 F1 1.1000 1.1000 2.1977(17) 180.00 2_655 yes
N H1N F3 0.92(3) 1.97(2) 2.8800(18) 172(2) 2_666 yes
N H2N F2 0.86(2) 1.90(2) 2.7052(17) 155(2) 1_556 yes
N H2N F3 0.86(2) 2.40(2) 2.8573(19) 113.8(17) 1_556 yes

loop_
_geom_torsion_atom_site_label_1
_geom_torsion_atom_site_label_2
_geom_torsion_atom_site_label_3
_geom_torsion_atom_site_label_4
_geom_torsion
_geom_torsion_site_symmetry_1
_geom_torsion_site_symmetry_2
_geom_torsion_site_symmetry_3
_geom_torsion_site_symmetry_4
_geom_torsion_publ_flag
C2 N C1 C2 62.16(17) . . . 2_666 no
C1 N C2 C1 -63.28(18) . . . 2_666 no
N C1 C2 N -58.29(17) . . 2_666 2_666 no
